data_2005963
loop_
_publ_author_name
'Otto, S.'
'Roodt, A.'

_publ_section_title
;
 <i>trans</i>-Diiodobis(triphenylarsine-<i>As</i>)platinum(II)
;
_journal_issue 3
_journal_name_full 'Acta Crystallographica Section C'
_journal_page_first 280
_journal_page_last 282
_journal_paper_doi 10.1107/S0108270196013844
_journal_volume 53
_journal_year 1997
_chemical_formula_iupac '[Pt I2 (C18 H15 As)2]'
_chemical_formula_moiety '[Pt(I)~2~(As(C~6~H~5~)~3~)~2~]'
_chemical_formula_sum 'C36 H30 As2 I2 Pt'
_chemical_formula_weight 1061.37
_chemical_name_systematic
;
Trans-Diiodobis(triphenylarsine)platinum(II): Correlation of
structural cis effect
;
_space_group_IT_number 2
_symmetry_cell_setting triclinic
_symmetry_space_group_name_Hall '-P 1'
_symmetry_space_group_name_H-M 'P -1'
_audit_creation_method SHELXL
_cell_angle_alpha 84.71(3)
_cell_angle_beta 77.78(3)
_cell_angle_gamma 78.42(3)
_cell_formula_units_Z 2
_cell_length_a 10.433(4)
_cell_length_b 12.538(5)
_cell_length_c 13.270(5)
_cell_measurement_reflns_used 25
_cell_measurement_temperature 293(2)
_cell_measurement_theta_max 21
_cell_measurement_theta_min 15
_cell_volume 1659.7(11)
_computing_cell_refinement 'CAD-4 Software'
_computing_data_collection 'CAD-4 Software (Enraf-Nonius, 1989)'
_computing_data_reduction 'PROFIT (Streltzov & Zavodnik, 1989)'
_computing_molecular_graphics 'ORTEPII (Johnson, 1976)'
_computing_publication_material SHELXL93
_computing_structure_refinement 'SHELXL93 (Sheldrick, 1993)'
_computing_structure_solution 'SHELXS86 (Sheldrick, 1990)'
_diffrn_ambient_temperature 293(2)
_diffrn_measurement_device 'Enraf Nonius CAD 4'
_diffrn_measurement_method \q/2\q
_diffrn_radiation_monochromator graphite
_diffrn_radiation_source 'fine-focus sealed tube'
_diffrn_radiation_type MoK\a
_diffrn_radiation_wavelength 0.71073
_diffrn_reflns_av_R_equivalents 0.0000
_diffrn_reflns_av_sigmaI/netI 0.0181
_diffrn_reflns_limit_h_max 8
_diffrn_reflns_limit_h_min 0
_diffrn_reflns_limit_k_max 13
_diffrn_reflns_limit_k_min -12
_diffrn_reflns_limit_l_max 14
_diffrn_reflns_limit_l_min -13
_diffrn_reflns_number 3072
_diffrn_reflns_theta_max 22.5
_diffrn_reflns_theta_min 2.03
_diffrn_standards_decay_% <1
_diffrn_standards_interval_count 100
_diffrn_standards_number 3
_exptl_absorpt_coefficient_mu 8.090
_exptl_absorpt_correction_T_max 0.198
_exptl_absorpt_correction_T_min 0.109
_exptl_absorpt_correction_type 'Empirical (Akselrud, Grim, Zavalii, Pecharsky & Fundamuntsky, 1989)'
_exptl_crystal_colour Orange
_exptl_crystal_density_diffrn 2.124
_exptl_crystal_density_meas 2.096
_exptl_crystal_density_method 'flotation in tallous carbonate/formic acid 85%'
_exptl_crystal_description Cubes
_exptl_crystal_F_000 992
_exptl_crystal_size_max 0.26
_exptl_crystal_size_mid 0.24
_exptl_crystal_size_min 0.20
_refine_diff_density_max 2.179
_refine_diff_density_min -1.625
_refine_ls_extinction_method none
_refine_ls_goodness_of_fit_all 1.085
_refine_ls_goodness_of_fit_obs 1.085
_refine_ls_hydrogen_treatment 'H atoms calculated riding on adjacent carbon atom'
_refine_ls_matrix_type full
_refine_ls_number_parameters 374
_refine_ls_number_reflns 2900
_refine_ls_number_restraints 0
_refine_ls_restrained_S_all 1.085
_refine_ls_restrained_S_obs 1.085
_refine_ls_R_factor_all 0.0397
_refine_ls_R_factor_obs 0.0397
_refine_ls_shift/esd_max -0.081
_refine_ls_shift/esd_mean 0.019
_refine_ls_structure_factor_coef Fsqd
_refine_ls_weighting_details 'w = 1/[\s^2^(Fo^2^)+(0.0772P)^2^+20.7310P] where P=(Fo^2^+2Fc^2^)/3'
_refine_ls_weighting_scheme calc
_refine_ls_wR_factor_all 0.1143
_refine_ls_wR_factor_obs 0.1143
_reflns_number_observed 2900
_reflns_number_total 3072
_reflns_observed_criterion >3sigma(I)
_cod_data_source_file ab1414.cif
_cod_data_source_block ptiasp
_cod_depositor_comments
;
The following automatic conversions were performed:
'_symmetry_cell_setting' value 'Triclinic' changed to 'triclinic'
according to '/home/saulius/struct/CIF-dictionaries/cif_core.dic'
dictionary named 'cif_core.dic' version 2.4.1 from 2010-06-29.

Automatic conversion script
Id: cif_fix_enum 1527 2010-12-29 10:47:43Z saulius 

The following automatic conversions were performed:

'_symmetry_cell_setting' value 'Triclinic' changed to 'triclinic'
according to /home/saulius/struct/CIF-dictionaries/cif_core.dic
dictionary named 'cif_core.dic' version 2.4.1 from
2010-06-29.

'_geom_bond_publ_flag' value 'Yes' changed to 'yes'
according to /home/saulius/struct/CIF-dictionaries/cif_core.dic
dictionary named 'cif_core.dic' version 2.4.1 from 2010-06-29 (10
times).

'_geom_angle_publ_flag' value 'Yes' changed to 'yes'
according to /home/saulius/struct/CIF-dictionaries/cif_core.dic
dictionary named 'cif_core.dic' version 2.4.1 from 2010-06-29 (16
times).

'_geom_torsion_publ_flag' value 'Yes' changed to 'yes'
according to /home/saulius/struct/CIF-dictionaries/cif_core.dic
dictionary named 'cif_core.dic' version 2.4.1 from 2010-06-29 (6
times).

Automatic conversion script
Id: cif_fix_values 1715 2011-07-08 13:25:40Z adriana 

The following automatic conversions were performed:

'_refine_ls_weighting_scheme' value 'calc w =
1/[\s^2^(Fo^2^)+(0.0772P)^2^+20.7310P] where P=(Fo^2^+2Fc^2^)/3' was
changed to 'calc'. New tag '_refine_ls_weighting_details' was
created. The value of the new tag was set to 'w =
1/[\s^2^(Fo^2^)+(0.0772P)^2^+20.7310P] where P=(Fo^2^+2Fc^2^)/3'.

Automatic conversion script
Id: cif_fix_values 3143 2015-03-26 13:38:13Z robertas 
;
_cod_original_cell_volume 1659.7(1.1)
_cod_database_code 2005963

loop_
_symmetry_equiv_pos_as_xyz
'x, y, z'
'-x, -y, -z'

loop_
_atom_site_aniso_label
_atom_site_aniso_U_11
_atom_site_aniso_U_12
_atom_site_aniso_U_13
_atom_site_aniso_U_22
_atom_site_aniso_U_23
_atom_site_aniso_U_33
Pt1 0.0361(6) -0.0080(3) -0.0052(3) 0.0340(4) -0.0002(3) 0.0333(4)
I1 0.0774(10) -0.0145(7) 0.0097(7) 0.0644(8) -0.0076(6) 0.0753(8)
As1 0.0362(10) -0.0081(6) -0.0089(6) 0.0334(7) 0.0018(6) 0.0334(7)
C111 0.051(11) -0.014(7) -0.014(7) 0.040(8) 0.002(6) 0.032(7)
C112 0.056(13) -0.021(9) -0.020(9) 0.059(10) 0.006(8) 0.050(9)
C113 0.077(16) -0.040(12) -0.022(10) 0.073(12) 0.015(9) 0.055(11)
C114 0.082(17) -0.064(15) -0.028(10) 0.128(20) 0.016(11) 0.046(10)
C115 0.057(14) -0.015(10) -0.017(9) 0.081(13) 0.007(9) 0.049(10)
C116 0.047(12) -0.011(9) -0.018(8) 0.072(11) 0.001(8) 0.038(8)
C121 0.050(11) -0.008(7) -0.014(7) 0.027(7) -0.002(6) 0.046(9)
C122 0.043(12) 0.000(9) -0.007(8) 0.085(12) -0.005(8) 0.038(9)
C123 0.057(14) 0.016(11) -0.023(10) 0.097(15) -0.002(10) 0.059(12)
C124 0.049(12) 0.005(8) -0.007(9) 0.059(10) -0.011(8) 0.059(11)
C125 0.060(13) -0.016(9) -0.004(8) 0.058(10) -0.011(8) 0.045(9)
C126 0.044(11) -0.005(8) -0.007(7) 0.053(9) -0.003(7) 0.033(8)
C131 0.047(11) -0.009(7) -0.013(7) 0.049(9) 0.007(7) 0.031(8)
C132 0.068(13) -0.025(9) -0.027(9) 0.055(10) 0.011(8) 0.053(10)
C133 0.086(16) -0.044(12) -0.034(12) 0.077(13) 0.034(11) 0.076(14)
C134 0.081(15) -0.032(12) -0.016(10) 0.092(15) 0.034(10) 0.042(10)
C135 0.073(15) -0.028(13) -0.020(9) 0.114(17) 0.006(11) 0.045(11)
C136 0.072(14) -0.041(11) -0.012(9) 0.084(13) 0.015(9) 0.045(10)
Pt2 0.0353(6) -0.0102(3) -0.0076(3) 0.0340(4) 0.0019(3) 0.0325(4)
I2 0.0685(9) -0.0133(6) -0.0213(6) 0.0620(7) -0.0039(5) 0.0606(7)
As2 0.0362(10) -0.0098(6) -0.0076(6) 0.0330(7) 0.0031(6) 0.0329(7)
C211 0.044(11) -0.001(8) -0.004(7) 0.045(9) 0.004(6) 0.035(8)
C212 0.062(14) -0.010(9) 0.007(10) 0.047(10) 0.008(9) 0.072(12)
C213 0.081(18) 0.025(13) 0.002(13) 0.074(14) 0.003(11) 0.084(15)
C214 0.041(12) -0.012(12) -0.001(8) 0.103(17) 0.013(11) 0.052(11)
C215 0.061(15) -0.028(11) -0.010(10) 0.078(14) 0.010(9) 0.055(11)
C216 0.037(12) -0.020(8) -0.006(8) 0.060(10) 0.013(7) 0.043(9)
C221 0.057(12) -0.013(7) -0.027(9) 0.032(8) 0.016(7) 0.059(10)
C222 0.103(16) -0.022(11) -0.030(10) 0.060(11) 0.011(8) 0.048(10)
C223 0.128(21) -0.021(12) -0.061(14) 0.052(11) 0.004(10) 0.070(13)
C224 0.101(19) -0.021(10) -0.079(16) 0.033(9) 0.004(11) 0.121(19)
C225 0.044(13) -0.017(10) -0.020(12) 0.062(12) 0.003(12) 0.127(19)
C226 0.053(12) -0.019(8) -0.009(10) 0.041(9) -0.006(8) 0.078(12)
C231 0.046(11) -0.018(7) -0.007(7) 0.044(8) 0.007(7) 0.034(8)
C232 0.042(11) -0.014(8) -0.012(7) 0.061(10) 0.010(8) 0.048(9)
C233 0.064(14) -0.019(11) -0.033(11) 0.085(13) 0.034(11) 0.068(13)
C234 0.106(19) -0.041(14) -0.013(12) 0.095(16) 0.022(10) 0.042(11)
C235 0.097(17) -0.009(12) 0.004(10) 0.082(14) 0.011(9) 0.039(10)
C236 0.077(14) 0.005(10) -0.007(10) 0.063(11) 0.005(9) 0.054(11)

loop_
_atom_site_label
_atom_site_occupancy
_atom_site_fract_x
_atom_site_fract_y
_atom_site_fract_z
_atom_site_U_iso_or_equiv
_atom_site_thermal_displace_type
_atom_site_calc_flag
_atom_site_refinement_flags
_atom_site_type_symbol
Pt1 1 0.5000 0.5000 0.0000 0.0346(3) Uani d S Pt
I1 1 0.27721(14) 0.53280(10) 0.13910(10) 0.0757(4) Uani d . I
As1 1 0.48636(15) 0.30990(11) 0.01206(10) 0.0340(4) Uani d . As
C111 1 0.3516(15) 0.2762(11) -0.0557(10) 0.040(4) Uani d . C
C112 1 0.3577(18) 0.1740(14) -0.0890(12) 0.052(4) Uani d . C
H112 1 0.4298(18) 0.1191(14) -0.0806(12) 0.066(10) Uiso calc R H
C113 1 0.262(2) 0.1515(16) -0.1332(13) 0.065(5) Uani d . C
H113 1 0.266(22) 0.0818(16) -0.1539(13) 0.066(10) Uiso calc R H
C114 1 0.156(2) 0.235(2) -0.1472(13) 0.078(6) Uani d . C
H114 1 0.0900(23) 0.2215(20) -0.1784(13) 0.066(10) Uiso calc R H
C115 1 0.1489(19) 0.3372(16) -0.1158(13) 0.062(5) Uani d . C
H115 1 0.0774(19) 0.3923(16) -0.1248(13) 0.066(10) Uiso calc R H
C116 1 0.2471(17) 0.3575(14) -0.0712(11) 0.052(4) Uani d . C
H116 1 0.2432(17) 0.4274(14) -0.0510(11) 0.066(10) Uiso calc R H
C121 1 0.6447(16) 0.2057(10) -0.0468(11) 0.041(4) Uani d . C
C122 1 0.7287(17) 0.1588(14) 0.0174(12) 0.057(5) Uani d . C
H122 1 0.7083(17) 0.1738(14) 0.0870(12) 0.066(10) Uiso calc R H
C123 1 0.8456(19) 0.0880(16) -0.0229(14) 0.074(6) Uani d . C
H123 1 0.9024(19) 0.0537(16) 0.0206(14) 0.066(10) Uiso calc R H
C124 1 0.8776(18) 0.0686(14) -0.1248(13) 0.058(5) Uani d . C
H124 1 0.9567(18) 0.0225(14) -0.1518(13) 0.066(10) Uiso calc R H
C125 1 0.7908(17) 0.1185(13) -0.1879(12) 0.054(4) Uani d . C
H125 1 0.8106(17) 0.1048(13) -0.2577(12) 0.066(10) Uiso calc R H
C126 1 0.6768(15) 0.1876(12) -0.1486(10) 0.044(4) Uani d . C
H126 1 0.6204(15) 0.2227(12) -0.1921(10) 0.066(10) Uiso calc R H
C131 1 0.4467(16) 0.2447(12) 0.1509(10) 0.042(4) Uani d . C
C132 1 0.3937(18) 0.1526(13) 0.1705(13) 0.056(4) Uani d . C
H132 1 0.3668(18) 0.1236(13) 0.1181(13) 0.066(10) Uiso calc R H
C133 1 0.3800(2) 0.1017(16) 0.2690(15) 0.076(6) Uani d . C
H133 1 0.3408(21) 0.0399(16) 0.2825(15) 0.066(10) Uiso calc R H
C134 1 0.422(2) 0.1409(17) 0.3442(13) 0.072(6) Uani d . C
H134 1 0.4146(20) 0.1042(17) 0.4088(13) 0.066(10) Uiso calc R H
C135 1 0.474(2) 0.2329(18) 0.3280(13) 0.075(6) Uani d . C
H135 1 0.5017(20) 0.2603(18) 0.3807(13) 0.066(10) Uiso calc R H
C136 1 0.4843(19) 0.2862(16) 0.2289(12) 0.065(5) Uani d . C
H136 1 0.5175(19) 0.3507(16) 0.2169(12) 0.066(10) Uiso calc R H
Pt2 1 0.0000 0.0000 0.5000 0.0335(3) Uani d S Pt
I2 1 0.15485(13) 0.04280(9) 0.61799(9) 0.0622(4) Uani d . I
As2 1 0.09534(15) -0.18933(11) 0.52385(10) 0.0337(4) Uani d . As
C211 1 0.2808(15) -0.2337(12) 0.4539(11) 0.043(4) Uani d . C
C212 1 0.3358(19) -0.3400(13) 0.4314(14) 0.064(5) Uani d . C
H212 1 0.2837(19) -0.3936(13) 0.4478(14) 0.066(10) Uiso calc R H
C213 1 0.468(2) -0.3671(18) 0.3846(16) 0.089(7) Uani d . C
H213 1 0.5027(24) -0.4397(18) 0.3708(16) 0.066(10) Uiso calc R H
C214 1 0.547(2) -0.2958(19) 0.3585(14) 0.068(5) Uani d . C
H214 1 0.6357(20) -0.3157(19) 0.3258(14) 0.066(10) Uiso calc R H
C215 1 0.492(2) -0.1911(16) 0.3821(13) 0.064(5) Uani d . C
H215 1 0.5454(20) -0.1387(16) 0.3655(13) 0.066(10) Uiso calc R H
C216 1 0.3621(16) -0.1591(13) 0.4287(11) 0.046(4) Uani d . C
H216 1 0.3292(16) -0.0864(13) 0.4433(11) 0.066(10) Uiso calc R H
C221 1 0.0035(17) -0.2944(11) 0.4804(12) 0.047(4) Uani d . C
C222 1 0.039(2) -0.3296(14) 0.3826(13) 0.068(5) Uani d . C
H222 1 0.1077(22) -0.3059(14) 0.3350(13) 0.066(10) Uiso calc R H
C223 1 -0.03(3) -0.4026(14) 0.3561(16) 0.077(6) Uani d . C
H223 1 -0.0082(26) -0.4319(14) 0.2914(16) 0.066(10) Uiso calc R H
C224 1 -0.142(2) -0.4316(14) 0.428(2) 0.076(7) Uani d . C
H224 1 -0.1928(24) -0.4774(14) 0.4098(20) 0.066(10) Uiso calc R H
C225 1 -0.173(2) -0.3930(15) 0.521(2) 0.076(6) Uani d . C
H225 1 -0.2437(20) -0.4141(15) 0.5686(20) 0.066(10) Uiso calc R H
C226 1 -0.1037(18) -0.3233(12) 0.5506(14) 0.056(4) Uani d . C
H226 1 -0.1284(18) -0.2960(12) 0.6161(14) 0.066(10) Uiso calc R H
C231 1 0.0984(16) -0.2404(11) 0.6664(10) 0.041(4) Uani d . C
C232 1 0.1956(17) -0.3195(13) 0.6932(12) 0.050(4) Uani d . C
H232 1 0.2690(17) -0.3469(13) 0.6432(12) 0.066(10) Uiso calc R H
C233 1 0.187(2) -0.3605(16) 0.7958(15) 0.071(6) Uani d . C
H233 1 0.2536(20) -0.4155(16) 0.8133(15) 0.066(10) Uiso calc R H
C234 1 0.084(2) -0.3221(18) 0.8674(14) 0.079(6) Uani d . C
H234 1 0.0803(24) -0.3501(18) 0.9352(14) 0.066(10) Uiso calc R H
C235 1 -0.018(2) -0.2411(16) 0.8445(13) 0.077(6) Uani d . C
H235 1 -0.0914(22) -0.2149(16) 0.8949(13) 0.066(10) Uiso calc R H
C236 1 -0.006(2) -0.2001(15) 0.7412(13) 0.069(5) Uani d . C
H236 1 -0.0716(20) -0.1436(15) 0.7237(13) 0.066(10) Uiso calc R H

loop_
_atom_type_symbol
_atom_type_description
_atom_type_scat_dispersion_real
_atom_type_scat_dispersion_imag
_atom_type_scat_source
C C 0.0033 0.0016 'International Tables Vol C Tables 4.2.6.8 and 6.1.1.4'
H H 0.0000 0.0000 'International Tables Vol C Tables 4.2.6.8 and 6.1.1.4'
As As 0.0499 2.0058 'International Tables Vol C Tables 4.2.6.8 and 6.1.1.4'
I I -0.4742 1.8119 'International Tables Vol C Tables 4.2.6.8 and 6.1.1.4'
Pt Pt -1.7033 8.3905 'International Tables Vol C Tables 4.2.6.8 and 6.1.1.4'

loop_
_geom_angle_atom_site_label_1
_geom_angle_atom_site_label_2
_geom_angle_atom_site_label_3
_geom_angle_site_symmetry_1
_geom_angle_site_symmetry_3
_geom_angle
_geom_angle_publ_flag
As1 Pt1 As1 2_665 . 180.0 ?
As1 Pt1 I1 2_665 2_665 88.07(6) ?
As1 Pt1 I1 . 2_665 91.93(6) ?
As1 Pt1 I1 2_665 . 91.93(6) yes
As1 Pt1 I1 . . 88.07(6) yes
I1 Pt1 I1 2_665 . 180.0 ?
C131 As1 C111 . . 104.3(6) yes
C131 As1 C121 . . 100.1(6) yes
C111 As1 C121 . . 101.8(6) yes
C131 As1 Pt1 . . 115.9(4) yes
C111 As1 Pt1 . . 114.1(4) yes
C121 As1 Pt1 . . 118.4(4) yes
C116 C111 C112 . . 118.8(15) ?
C116 C111 As1 . . 118.7(11) ?
C112 C111 As1 . . 122.5(12) ?
C113 C112 C111 . . 121.7(17) ?
C112 C113 C114 . . 118.4(18) ?
C115 C114 C113 . . 120.9(18) ?
C114 C115 C116 . . 119.4(18) ?
C115 C116 C111 . . 120.8(17) ?
C126 C121 C122 . . 120.7(14) ?
C126 C121 As1 . . 121.9(11) ?
C122 C121 As1 . . 117.2(11) ?
C121 C122 C123 . . 118.8(15) ?
C124 C123 C122 . . 120.7(17) ?
C123 C124 C125 . . 118.9(16) ?
C126 C125 C124 . . 120.4(15) ?
C121 C126 C125 . . 120.5(15) ?
C136 C131 C132 . . 118.9(14) ?
C136 C131 As1 . . 119.2(12) ?
C132 C131 As1 . . 121.6(11) ?
C131 C132 C133 . . 120.1(16) ?
C134 C133 C132 . . 120.5(17) ?
C133 C134 C135 . . 121.1(16) ?
C134 C135 C136 . . 118.3(18) ?
C131 C136 C135 . . 121.0(17) ?
As2 Pt2 As2 . 2_556 180.0 ?
As2 Pt2 I2 . 2_556 92.51(5) ?
As2 Pt2 I2 2_556 2_556 87.49(5) ?
As2 Pt2 I2 . . 87.49(5) yes
As2 Pt2 I2 2_556 . 92.51(5) yes
I2 Pt2 I2 2_556 . 180.0 ?
C231 As2 C211 . . 103.1(6) yes
C231 As2 C221 . . 101.2(6) yes
C211 As2 C221 . . 103.5(7) yes
C231 As2 Pt2 . . 115.0(4) yes
C211 As2 Pt2 . . 115.8(4) yes
C221 As2 Pt2 . . 116.2(4) yes
C216 C211 C212 . . 117.3(15) ?
C216 C211 As2 . . 120.2(11) ?
C212 C211 As2 . . 122.5(13) ?
C213 C212 C211 . . 120.1(18) ?
C214 C213 C212 . . 123(2) ?
C213 C214 C215 . . 116.0(19) ?
C214 C215 C216 . . 123.5(18) ?
C215 C216 C211 . . 119.7(16) ?
C222 C221 C226 . . 122.2(16) ?
C222 C221 As2 . . 120.6(13) ?
C226 C221 As2 . . 117.0(12) ?
C221 C222 C223 . . 117.7(19) ?
C222 C223 C224 . . 119.8(19) ?
C225 C224 C223 . . 119.4(18) ?
C224 C225 C226 . . 123.(2) ?
C225 C226 C221 . . 118.3(18) ?
C232 C231 C236 . . 118.7(14) ?
C232 C231 As2 . . 122.7(11) ?
C236 C231 As2 . . 118.5(12) ?
C231 C232 C233 . . 120.3(16) ?
C234 C233 C232 . . 120.6(18) ?
C233 C234 C235 . . 121.5(17) ?
C234 C235 C236 . . 117.0(18) ?
C231 C236 C235 . . 121.9(17) ?

loop_
_geom_bond_atom_site_label_1
_geom_bond_atom_site_label_2
_geom_bond_site_symmetry_2
_geom_bond_distance
_geom_bond_publ_flag
Pt1 As1 2_665 2.405(2) ?
Pt1 As1 . 2.405(2) yes
Pt1 I1 2_665 2.630(2) ?
Pt1 I1 . 2.630(2) yes
As1 C131 . 1.941(13) yes
As1 C111 . 1.952(14) yes
As1 C121 . 1.955(14) yes
C111 C116 . 1.37(2) ?
C111 C112 . 1.38(2) ?
C112 C113 . 1.34(2) ?
C113 C114 . 1.39(3) ?
C114 C115 . 1.36(3) ?
C115 C116 . 1.36(2) ?
C121 C126 . 1.35(2) ?
C121 C122 . 1.36(2) ?
C122 C123 . 1.39(2) ?
C123 C124 . 1.36(2) ?
C124 C125 . 1.38(2) ?
C125 C126 . 1.36(2) ?
C131 C136 . 1.36(2) ?
C131 C132 . 1.36(2) ?
C132 C133 . 1.39(2) ?
C133 C134 . 1.34(3) ?
C134 C135 . 1.35(3) ?
C135 C136 . 1.41(2) ?
Pt2 As2 . 2.402(2) yes
Pt2 As2 2_556 2.402(2) ?
Pt2 I2 2_556 2.6312(14) ?
Pt2 I2 . 2.6312(14) yes
As2 C231 . 1.945(13) yes
As2 C211 . 1.953(15) yes
As2 C221 . 1.97(2) yes
C211 C216 . 1.36(2) ?
C211 C212 . 1.37(2) ?
C212 C213 . 1.37(3) ?
C213 C214 . 1.31(3) ?
C214 C215 . 1.36(3) ?
C215 C216 . 1.36(2) ?
C221 C222 . 1.36(2) ?
C221 C226 . 1.38(2) ?
C222 C223 . 1.40(3) ?
C223 C224 . 1.41(3) ?
C224 C225 . 1.32(3) ?
C225 C226 . 1.37(3) ?
C231 C232 . 1.35(2) ?
C231 C236 . 1.36(2) ?
C232 C233 . 1.40(2) ?
C233 C234 . 1.31(3) ?
C234 C235 . 1.38(3) ?
C235 C236 . 1.41(2) ?

loop_
_geom_torsion_atom_site_label_1
_geom_torsion_atom_site_label_2
_geom_torsion_atom_site_label_3
_geom_torsion_atom_site_label_4
_geom_torsion_site_symmetry_1
_geom_torsion
_geom_torsion_publ_flag
I1 Pt1 As1 C131 2_665 133.5(5) ?
I1 Pt1 As1 C131 . -46.5(5) yes
I1 Pt1 As1 C111 2_665 -105.3(5) ?
I1 Pt1 As1 C111 . 74.7(5) yes
I1 Pt1 As1 C121 2_665 14.6(5) yes
I1 Pt1 As1 C121 . -165.4(5) ?
C131 As1 C111 C116 . 104.5(12) ?
C121 As1 C111 C116 . -151.6(12) ?
Pt1 As1 C111 C116 . -22.9(13) ?
C131 As1 C111 C112 . -75.7(13) ?
C121 As1 C111 C112 . 28.1(14) ?
Pt1 As1 C111 C112 . 156.9(11) ?
C116 C111 C112 C113 . -2.(2) ?
As1 C111 C112 C113 . 178.3(12) ?
C111 C112 C113 C114 . 1.(3) ?
C112 C113 C114 C115 . -1.(3) ?
C113 C114 C115 C116 . 1.(3) ?
C114 C115 C116 C111 . -1.(3) ?
C112 C111 C116 C115 . 2.(2) ?
As1 C111 C116 C115 . -178.4(12) ?
C131 As1 C121 C126 . 151.3(13) ?
C111 As1 C121 C126 . 44.2(14) ?
Pt1 As1 C121 C126 . -81.8(13) ?
C131 As1 C121 C122 . -34.5(14) ?
C111 As1 C121 C122 . -141.6(13) ?
Pt1 As1 C121 C122 . 92.4(13) ?
C126 C121 C122 C123 . -3.(3) ?
As1 C121 C122 C123 . -177.0(15) ?
C121 C122 C123 C124 . 2.(3) ?
C122 C123 C124 C125 . -1.(3) ?
C123 C124 C125 C126 . 1.(3) ?
C122 C121 C126 C125 . 3.(2) ?
As1 C121 C126 C125 . 176.8(12) ?
C124 C125 C126 C121 . -2.(3) ?
C111 As1 C131 C136 . -154.6(14) ?
C121 As1 C131 C136 . 100.3(14) ?
Pt1 As1 C131 C136 . -28.2(15) ?
C111 As1 C131 C132 . 31.6(15) ?
C121 As1 C131 C132 . -73.5(14) ?
Pt1 As1 C131 C132 . 158.0(12) ?
C136 C131 C132 C133 . -1.(3) ?
As1 C131 C132 C133 . 173.2(14) ?
C131 C132 C133 C134 . -2.(3) ?
C132 C133 C134 C135 . 3.(3) ?
C133 C134 C135 C136 . -1.(3) ?
C132 C131 C136 C135 . 2.(3) ?
As1 C131 C136 C135 . -171.5(14) ?
C134 C135 C136 C131 . -2.(3) ?
I2 Pt2 As2 C231 2_556 -130.8(5) ?
I2 Pt2 As2 C231 . 49.2(5) yes
I2 Pt2 As2 C211 2_556 109.0(5) ?
I2 Pt2 As2 C211 . -71.0(5) yes
I2 Pt2 As2 C221 2_556 -12.8(5) ?
I2 Pt2 As2 C221 . 167.2(5) yes
C231 As2 C211 C216 . -102.6(12) ?
C221 As2 C211 C216 . 152.2(12) ?
Pt2 As2 C211 C216 . 23.9(13) ?
C231 As2 C211 C212 . 75.2(14) ?
C221 As2 C211 C212 . -30.0(15) ?
Pt2 As2 C211 C212 . -158.4(12) ?
C216 C211 C212 C213 . -0.(3) ?
As2 C211 C212 C213 . -178.2(15) ?
C211 C212 C213 C214 . -1.(3) ?
C212 C213 C214 C215 . 1.(3) ?
C213 C214 C215 C216 . -1.(3) ?
C214 C215 C216 C211 . -0.(3) ?
C212 C211 C216 C215 . 1.(2) ?
As2 C211 C216 C215 . 178.6(12) ?
C231 As2 C221 C222 . -144.2(13) ?
C211 As2 C221 C222 . -37.6(14) ?
Pt2 As2 C221 C222 . 90.5(14) ?
C231 As2 C221 C226 . 40.9(13) ?
C211 As2 C221 C226 . 147.5(12) ?
Pt2 As2 C221 C226 . -84.4(12) ?
C226 C221 C222 C223 . -4.(3) ?
As2 C221 C222 C223 . -178.6(13) ?
C221 C222 C223 C224 . 4.(3) ?
C222 C223 C224 C225 . -3.(3) ?
C223 C224 C225 C226 . 2.(3) ?
C224 C225 C226 C221 . -2.(3) ?
C222 C221 C226 C225 . 3.(3) ?
As2 C221 C226 C225 . 177.5(13) ?
C211 As2 C231 C232 . -20.7(15) ?
C221 As2 C231 C232 . 86.2(14) ?
Pt2 As2 C231 C232 . -147.7(12) ?
C211 As2 C231 C236 . 163.8(14) ?
C221 As2 C231 C236 . -89.3(15) ?
Pt2 As2 C231 C236 . 36.9(15) ?
C236 C231 C232 C233 . 2.(3) ?
As2 C231 C232 C233 . -173.9(13) ?
C231 C232 C233 C234 . -1.(3) ?
C232 C233 C234 C235 . 1.(3) ?
C233 C234 C235 C236 . -1.(3) ?
C232 C231 C236 C235 . -2.(3) ?
As2 C231 C236 C235 . 173.2(15) ?
C234 C235 C236 C231 . 2.(3) ?
